data_1539439
loop_
_publ_author_name
'Yuri, S.'
'Anzai, S.'
'Ohta, S.'
'Aikawa, M.'
'Hatakeyama, K.'

_publ_section_title
;
 Magnetic susceptibility, electrical resistivity and thermal expansion
 coefficient of NiAs-type V1-x Crx Se
;
_journal_name_full 'Journal of Magnetism and Magnetic Materials'
_journal_page_first 215
_journal_page_last 217
_journal_volume 70
_journal_year 1987
_chemical_formula_sum 'Se V'
_chemical_name_systematic 'V Se'
_space_group_IT_number 194
_symmetry_space_group_name_Hall '-P 6c 2c'
_symmetry_space_group_name_H-M 'P 63/m m c'
_cell_angle_alpha 90
_cell_angle_beta 90
_cell_angle_gamma 120
_cell_formula_units_Z 2
_cell_length_a 3.66
_cell_length_b 3.66
_cell_length_c 5.988
_cell_volume 69.466
_citation_journal_id_ASTM JMMMDC
_cod_data_source_file Yuri_JMMMDC_1987_1963.cif
_cod_data_source_block Se1V1
_cod_original_cell_volume 69.46637
_cod_original_formula_sum 'Se1 V1'
_cod_database_code 1539439

loop_
_symmetry_equiv_pos_as_xyz
x,y,z
x-y,x,z+1/2
-y,x-y,z
-x,-y,z+1/2
-x+y,-x,z
y,-x+y,z+1/2
-y,-x,-z+1/2
x-y,-y,-z
x,x-y,-z+1/2
y,x,-z
-x+y,y,-z+1/2
-x,-x+y,-z
-x,-y,-z
-x+y,-x,-z-1/2
y,-x+y,-z
x,y,-z-1/2
x-y,x,-z
-y,x-y,-z-1/2
y,x,z-1/2
-x+y,y,z
-x,-x+y,z-1/2
-y,-x,z
x-y,-y,z-1/2
x,x-y,z

loop_
_atom_site_label
_atom_site_type_symbol
_atom_site_fract_x
_atom_site_fract_y
_atom_site_fract_z
_atom_site_occupancy
_atom_site_U_iso_or_equiv
Se1 Se 0 0 0 1 0.0
V1 V 0.3333 0.6667 0.25 1 0.0
